data_2013404
loop_
_publ_author_name
'Baker, Robert J.'
'Bettentrup, Helga'
'Jones, Cameron'

_publ_section_title
;
 The synthesis of phosphorus heterocycles from
 tetra-<i>tert</i>-butyltetraphosphacubane
;
_journal_issue 9
_journal_name_full 'Acta Crystallographica Section C'
_journal_page_first m339
_journal_page_last m341
_journal_paper_doi 10.1107/S0108270103014501
_journal_volume 59
_journal_year 2003
_chemical_formula_iupac '[Ga1 I3 (C20 H38 O P4)]'
_chemical_formula_moiety 'C20 H38 Ga I3 O P4'
_chemical_formula_sum 'C20 H38 Ga I3 O P4'
_chemical_formula_weight 868.80
_chemical_name_systematic
;
triiodo(3,5,7,8-tetra-tert-butyl-1,2,4\l^5^,6-
tetraphosphatetracyclo[4.1.1.0^2,5^.0^7,8^]octan-4-one)gallium
;
_space_group_IT_number 14
_symmetry_cell_setting monoclinic
_symmetry_space_group_name_Hall '-P 2ybc'
_symmetry_space_group_name_H-M 'P 1 21/c 1'
_atom_sites_solution_hydrogens geom
_atom_sites_solution_primary direct
_atom_sites_solution_secondary difmap
_cell_angle_alpha 90.00
_cell_angle_beta 101.47(3)
_cell_angle_gamma 90.00
_cell_formula_units_Z 4
_cell_length_a 12.082(2)
_cell_length_b 17.522(4)
_cell_length_c 14.615(3)
_cell_measurement_reflns_used 66215
_cell_measurement_temperature 150(2)
_cell_measurement_theta_max 27.48
_cell_measurement_theta_min 2.91
_cell_volume 3032.2(11)
_computing_cell_refinement 'DENZO--SMN (Otwinowski & Minor, 1997)'
_computing_data_collection 'COLLECT (Hooft, 2000)'
_computing_data_reduction DENZO--SMN
_computing_molecular_graphics 'ORTEP-3 for Windows (Farrugia, 1997)'
_computing_publication_material SHELXL97
_computing_structure_refinement 'SHELXL97 (Sheldrick, 1997)'
_computing_structure_solution 'SHELXS97 (Sheldrick, 1990)'
_diffrn_ambient_temperature 150(2)
_diffrn_measured_fraction_theta_full 0.997
_diffrn_measured_fraction_theta_max 0.997
_diffrn_measurement_device_type 'Nonius KappaCCD'
_diffrn_measurement_method '\f and \w scans to fill Ewald sphere'
_diffrn_radiation_monochromator graphite
_diffrn_radiation_source 'fine-focus sealed tube'
_diffrn_radiation_type MoK\a
_diffrn_radiation_wavelength 0.71073
_diffrn_reflns_av_R_equivalents 0.132
_diffrn_reflns_av_sigmaI/netI 0.054
_diffrn_reflns_limit_h_max 15
_diffrn_reflns_limit_h_min -15
_diffrn_reflns_limit_k_max 22
_diffrn_reflns_limit_k_min -22
_diffrn_reflns_limit_l_max 18
_diffrn_reflns_limit_l_min -18
_diffrn_reflns_number 50118
_diffrn_reflns_theta_full 27.48
_diffrn_reflns_theta_max 27.48
_diffrn_reflns_theta_min 3.02
_diffrn_standards_decay_% 0
_diffrn_standards_number 0
_exptl_absorpt_coefficient_mu 4.184
_exptl_absorpt_correction_T_max 0.658
_exptl_absorpt_correction_T_min 0.302
_exptl_absorpt_correction_type multi-scan
_exptl_absorpt_process_details '(SORTAV; Blessing, 1995)'
_exptl_crystal_colour yellow
_exptl_crystal_density_diffrn 1.903
_exptl_crystal_density_method 'not measured'
_exptl_crystal_description 'square prism'
_exptl_crystal_F_000 1664
_exptl_crystal_size_max 0.30
_exptl_crystal_size_mid 0.30
_exptl_crystal_size_min 0.10
_refine_diff_density_max 1.12
_refine_diff_density_min -1.48
_refine_ls_extinction_coef 0.00049(10)
_refine_ls_extinction_expression Fc^*^=kFc[1+0.001xFc^2^\l^3^/sin(2\q)]^-1/4^
_refine_ls_extinction_method SHELXL97
_refine_ls_goodness_of_fit_ref 1.044
_refine_ls_hydrogen_treatment mixed
_refine_ls_matrix_type full
_refine_ls_number_parameters 279
_refine_ls_number_reflns 6923
_refine_ls_number_restraints 13
_refine_ls_restrained_S_all 1.057
_refine_ls_R_factor_all 0.0406
_refine_ls_R_factor_gt 0.0332
_refine_ls_shift/su_max 0.002
_refine_ls_shift/su_mean 0.000
_refine_ls_structure_factor_coef Fsqd
_refine_ls_weighting_details 'calc w=1/[\s^2^(Fo^2^)+(0.010P)^2^+7.857P] where P=(Fo^2^+2Fc^2^)/3'
_refine_ls_weighting_scheme calc
_refine_ls_wR_factor_gt 0.0780
_refine_ls_wR_factor_ref 0.0814
_reflns_number_gt 6141
_reflns_number_total 6923
_reflns_threshold_expression I>2\s(I)
_cod_data_source_file bm1533.cif
_cod_data_source_block II
_cod_depositor_comments
;
The following automatic conversions were performed:
'_geom_bond_publ_flag' value 'Yes' changed to 'yes' according to
'/home/saulius/struct/CIF-dictionaries/cif_core.dic' dictionary named
'cif_core.dic' version 2.4.1 from 2010-06-29 (19
times).

'_geom_bond_publ_flag' value 'No' changed to 'no' according to
'/home/saulius/struct/CIF-dictionaries/cif_core.dic' dictionary named
'cif_core.dic' version 2.4.1 from 2010-06-29 (51 time).

Automatic conversion script
Id: cif_fix_enum 1527 2010-12-29 10:47:43Z saulius 

The following automatic conversions were performed:

'_geom_bond_publ_flag' value 'Yes' changed to 'yes' according to
/home/saulius/struct/CIF-dictionaries/cif_core.dic dictionary named
'cif_core.dic' version 2.4.1 from 2010-06-29 (19
times).

'_geom_bond_publ_flag' value 'No' changed to 'no' according
to /home/saulius/struct/CIF-dictionaries/cif_core.dic dictionary
named 'cif_core.dic' version 2.4.1 from 2010-06-29 (51
time).

'_geom_angle_publ_flag' value 'Yes' changed to 'yes'
according to /home/saulius/struct/CIF-dictionaries/cif_core.dic
dictionary named 'cif_core.dic' version 2.4.1 from 2010-06-29 (47
times).

'_geom_angle_publ_flag' value 'No' changed to 'no' according
to /home/saulius/struct/CIF-dictionaries/cif_core.dic dictionary
named 'cif_core.dic' version 2.4.1 from 2010-06-29 (95
times).

'_geom_torsion_publ_flag' value 'No' changed to 'no'
according to /home/saulius/struct/CIF-dictionaries/cif_core.dic
dictionary named 'cif_core.dic' version 2.4.1 from 2010-06-29 (95
times).

Automatic conversion script
Id: cif_fix_values 1715 2011-07-08 13:25:40Z adriana 
;
_cod_original_cell_volume 3032.2(10)
_cod_original_sg_symbol_H-M 'P 21/c'
_cod_database_code 2013404
_cod_database_fobs_code 2013404

loop_
_symmetry_equiv_pos_as_xyz
'x, y, z'
'-x, y+1/2, -z+1/2'
'-x, -y, -z'
'x, -y-1/2, z-1/2'

loop_
_atom_site_label
_atom_site_fract_x
_atom_site_fract_y
_atom_site_fract_z
_atom_site_U_iso_or_equiv
_atom_site_adp_type
_atom_site_calc_flag
_atom_site_refinement_flags
_atom_site_occupancy
_atom_site_disorder_assembly
_atom_site_disorder_group
_atom_site_type_symbol
I1 0.39969(2) 0.181500(18) 0.98121(2) 0.03477(9) Uani d . 1 . . I
I2 0.18517(2) 0.160647(17) 1.174780(16) 0.03093(9) Uani d . 1 . . I
I3 0.07776(3) 0.286179(16) 0.923772(19) 0.03541(9) Uani d . 1 . . I
Ga1 0.19902(3) 0.18115(2) 1.00780(3) 0.01995(10) Uani d . 1 . . Ga
P1 0.14428(7) 0.05323(5) 0.85233(6) 0.01767(18) Uani d D 1 . . P
P2 0.09661(8) -0.06783(5) 0.75099(6) 0.01818(19) Uani d . 1 . . P
P3 0.18704(8) -0.03818(6) 0.63786(6) 0.01996(19) Uani d . 1 . . P
P4 0.35355(7) -0.03525(6) 0.81141(6) 0.01871(19) Uani d . 1 . . P
O1 0.1368(2) 0.09132(15) 0.94456(17) 0.0231(5) Uani d . 1 . . O
C1 0.0151(3) 0.0187(2) 0.7819(2) 0.0180(7) Uani d . 1 . . C
H1 -0.0316 -0.0001 0.8266 0.022 Uiso calc R 1 . . H
C2 0.2140(3) -0.0388(2) 0.8517(2) 0.0169(7) Uani d . 1 . . C
C3 0.3209(3) 0.0075(2) 0.6955(2) 0.0203(7) Uani d . 1 . . C
C4 0.3224(3) -0.0800(2) 0.6950(2) 0.0198(7) Uani d . 1 . . C
C5 -0.0650(3) 0.0674(2) 0.7090(2) 0.0219(7) Uani d . 1 . . C
C6 -0.1407(4) 0.1146(3) 0.7597(3) 0.0384(11) Uani d . 1 . . C
H6A -0.0938 0.1481 0.8053 0.058 Uiso calc R 1 . . H
H6B -0.1843 0.0803 0.7920 0.058 Uiso calc R 1 . . H
H6C -0.1924 0.1455 0.7142 0.058 Uiso calc R 1 . . H
C7 -0.0021(4) 0.1205(3) 0.6549(3) 0.0367(10) Uani d . 1 . . C
H7A 0.0430 0.1567 0.6980 0.055 Uiso calc R 1 . . H
H7B -0.0566 0.1486 0.6082 0.055 Uiso calc R 1 . . H
H7C 0.0478 0.0905 0.6234 0.055 Uiso calc R 1 . . H
C8 -0.1379(4) 0.0118(3) 0.6406(3) 0.0358(10) Uani d . 1 . . C
H8A -0.1945 0.0407 0.5967 0.054 Uiso calc R 1 . . H
H8B -0.1759 -0.0241 0.6755 0.054 Uiso calc R 1 . . H
H8C -0.0896 -0.0165 0.6059 0.054 Uiso calc R 1 . . H
C9 0.2241(3) -0.0897(2) 0.9418(2) 0.0223(8) Uani d . 1 . . C
C10 0.1118(3) -0.0947(3) 0.9740(3) 0.0292(9) Uani d . 1 . . C
H10A 0.0549 -0.1178 0.9245 0.044 Uiso calc R 1 . . H
H10B 0.0873 -0.0433 0.9877 0.044 Uiso calc R 1 . . H
H10C 0.1209 -0.1262 1.0304 0.044 Uiso calc R 1 . . H
C11 0.2592(4) -0.1702(2) 0.9198(3) 0.0321(9) Uani d . 1 . . C
H11A 0.2646 -0.2024 0.9754 0.048 Uiso calc R 1 . . H
H11B 0.3327 -0.1684 0.9012 0.048 Uiso calc R 1 . . H
H11C 0.2027 -0.1916 0.8688 0.048 Uiso calc R 1 . . H
C12 0.3137(3) -0.0553(3) 1.0219(3) 0.0279(8) Uani d . 1 . . C
H12A 0.3181 -0.0863 1.0784 0.042 Uiso calc R 1 . . H
H12B 0.2922 -0.0030 1.0344 0.042 Uiso calc R 1 . . H
H12C 0.3875 -0.0549 1.0037 0.042 Uiso calc R 1 . . H
C13 0.3834(3) 0.0721(2) 0.6566(3) 0.0252(8) Uani d . 1 . . C
C14 0.5095(5) 0.0663(4) 0.6922(5) 0.0667(17) Uani d U 1 . . C
H14A 0.5257 0.0666 0.7606 0.100 Uiso calc R 1 . . H
H14B 0.5471 0.1098 0.6692 0.100 Uiso calc R 1 . . H
H14C 0.5375 0.0187 0.6698 0.100 Uiso calc R 1 . . H
C15 0.3401(5) 0.1479(3) 0.6869(3) 0.0425(11) Uani d . 1 . . C
H15A 0.3543 0.1504 0.7552 0.064 Uiso calc R 1 . . H
H15B 0.2588 0.1521 0.6621 0.064 Uiso calc R 1 . . H
H15C 0.3794 0.1901 0.6629 0.064 Uiso calc R 1 . . H
C16 0.3582(5) 0.0716(3) 0.5494(3) 0.0486(13) Uani d . 1 . . C
H16A 0.3926 0.1165 0.5264 0.073 Uiso calc R 1 . . H
H16B 0.2763 0.0727 0.5263 0.073 Uiso calc R 1 . . H
H16C 0.3896 0.0252 0.5271 0.073 Uiso calc R 1 . . H
C17 0.3846(3) -0.1458(2) 0.6584(3) 0.0273(8) Uani d . 1 . . C
C18 0.5085(4) -0.1476(4) 0.7065(4) 0.0572(15) Uani d U 1 . . C
H18A 0.5462 -0.1015 0.6903 0.086 Uiso calc R 1 . . H
H18B 0.5447 -0.1927 0.6859 0.086 Uiso calc R 1 . . H
H18C 0.5142 -0.1498 0.7743 0.086 Uiso calc R 1 . . H
C19 0.3284(6) -0.2198(3) 0.6802(4) 0.0519(14) Uani d . 1 . . C
H19A 0.3393 -0.2263 0.7480 0.078 Uiso calc R 1 . . H
H19B 0.3625 -0.2630 0.6533 0.078 Uiso calc R 1 . . H
H19C 0.2475 -0.2177 0.6532 0.078 Uiso calc R 1 . . H
C20 0.3734(4) -0.1403(3) 0.5526(3) 0.0375(10) Uani d . 1 . . C
H20A 0.2935 -0.1359 0.5229 0.056 Uiso calc R 1 . . H
H20B 0.4054 -0.1863 0.5296 0.056 Uiso calc R 1 . . H
H20C 0.4144 -0.0953 0.5373 0.056 Uiso calc R 1 . . H
H21 0.192(3) 0.097(2) 0.796(3) 0.033(12) Uiso d D 1 . . H

loop_
_atom_site_aniso_label
_atom_site_aniso_U_11
_atom_site_aniso_U_22
_atom_site_aniso_U_33
_atom_site_aniso_U_12
_atom_site_aniso_U_13
_atom_site_aniso_U_23
I1 0.02387(14) 0.04394(19) 0.03882(16) -0.00591(11) 0.01181(11) -0.00404(13)
I2 0.03157(15) 0.04094(18) 0.01973(13) -0.01160(11) 0.00377(10) 0.00137(11)
I3 0.04414(17) 0.02641(16) 0.03408(15) 0.00774(12) 0.00391(12) 0.00569(11)
Ga1 0.0217(2) 0.0192(2) 0.01904(19) -0.00196(15) 0.00436(15) -0.00208(16)
P1 0.0173(4) 0.0179(4) 0.0177(4) 0.0000(3) 0.0032(3) -0.0011(4)
P2 0.0186(4) 0.0173(5) 0.0177(4) -0.0013(3) 0.0013(3) -0.0003(3)
P3 0.0182(4) 0.0246(5) 0.0163(4) 0.0020(4) 0.0017(3) -0.0002(4)
P4 0.0164(4) 0.0209(5) 0.0182(4) 0.0010(3) 0.0020(3) -0.0003(4)
O1 0.0235(13) 0.0224(14) 0.0239(12) -0.0029(11) 0.0059(10) -0.0065(11)
C1 0.0207(16) 0.0181(18) 0.0145(15) -0.0010(13) 0.0018(13) -0.0005(13)
C2 0.0177(16) 0.0168(17) 0.0161(15) -0.0009(13) 0.0030(12) 0.0008(13)
C3 0.0219(17) 0.0184(18) 0.0206(16) 0.0015(14) 0.0039(13) -0.0003(14)
C4 0.0194(17) 0.0191(18) 0.0206(16) 0.0002(14) 0.0037(13) 0.0001(14)
C5 0.0203(17) 0.0240(19) 0.0197(17) 0.0051(14) 0.0004(14) 0.0006(15)
C6 0.031(2) 0.051(3) 0.031(2) 0.018(2) 0.0021(17) -0.002(2)
C7 0.033(2) 0.034(2) 0.044(2) 0.0078(19) 0.0086(19) 0.020(2)
C8 0.039(2) 0.035(2) 0.027(2) -0.0019(19) -0.0095(18) 0.0033(18)
C9 0.0264(18) 0.024(2) 0.0158(16) 0.0010(15) 0.0023(14) 0.0038(15)
C10 0.029(2) 0.037(2) 0.0223(18) -0.0027(17) 0.0058(15) 0.0070(17)
C11 0.042(2) 0.024(2) 0.028(2) 0.0034(18) 0.0019(17) 0.0048(17)
C12 0.029(2) 0.033(2) 0.0199(17) 0.0025(17) 0.0005(15) 0.0011(17)
C13 0.0242(18) 0.024(2) 0.0291(19) -0.0017(15) 0.0091(15) 0.0020(16)
C14 0.038(3) 0.068(3) 0.091(4) -0.011(2) 0.006(2) 0.034(3)
C15 0.065(3) 0.026(2) 0.044(3) -0.010(2) 0.028(2) -0.003(2)
C16 0.085(4) 0.035(3) 0.035(2) -0.011(3) 0.035(3) -0.002(2)
C17 0.0269(19) 0.029(2) 0.0252(18) 0.0092(16) 0.0047(15) -0.0043(17)
C18 0.040(2) 0.065(3) 0.061(3) 0.021(2) -0.003(2) -0.030(3)
C19 0.089(4) 0.024(2) 0.051(3) 0.013(2) 0.034(3) 0.002(2)
C20 0.057(3) 0.031(2) 0.030(2) 0.011(2) 0.019(2) -0.0039(19)

loop_
_atom_type_symbol
_atom_type_description
_atom_type_scat_dispersion_real
_atom_type_scat_dispersion_imag
_atom_type_scat_source
C C 0.0033 0.0016 'International Tables Vol C Tables 4.2.6.8 and 6.1.1.4'
H H 0.0000 0.0000 'International Tables Vol C Tables 4.2.6.8 and 6.1.1.4'
P P 0.1023 0.0942 'International Tables Vol C Tables 4.2.6.8 and 6.1.1.4'
Ga Ga 0.2307 1.6083 'International Tables Vol C Tables 4.2.6.8 and 6.1.1.4'
I I -0.4742 1.8119 'International Tables Vol C Tables 4.2.6.8 and 6.1.1.4'
O O 0.0106 0.0060 'International Tables Vol C Tables 4.2.6.8 and 6.1.1.4'

loop_
_geom_angle_atom_site_label_1
_geom_angle_atom_site_label_2
_geom_angle_atom_site_label_3
_geom_angle
_geom_angle_publ_flag
O1 Ga1 I2 104.97(8) yes
O1 Ga1 I3 103.46(8) yes
I2 Ga1 I3 115.81(2) yes
O1 Ga1 I1 103.02(8) yes
I2 Ga1 I1 113.68(3) yes
I3 Ga1 I1 113.96(2) yes
O1 P1 C1 117.21(16) yes
O1 P1 C2 120.11(15) yes
C1 P1 C2 92.83(16) yes
O1 P1 H21 114(2) yes
C1 P1 H21 105.7(19) yes
C2 P1 H21 104(2) yes
C2 P2 C1 86.80(15) yes
C2 P2 P3 96.46(11) yes
C1 P2 P3 110.13(12) yes
C4 P3 C3 49.18(16) yes
C4 P3 P2 95.39(12) yes
C3 P3 P2 106.12(12) yes
C3 P4 C4 49.47(16) yes
C3 P4 C2 105.11(16) yes
C4 P4 C2 104.02(16) yes
P1 O1 Ga1 134.87(17) yes
C5 C1 P1 124.3(3) yes
C5 C1 P2 123.8(2) yes
P1 C1 P2 88.42(16) yes
C5 C1 H1 106.0 yes
P1 C1 H1 106.0 yes
P2 C1 H1 106.0 yes
C9 C2 P1 117.2(2) yes
C9 C2 P2 114.7(2) yes
P1 C2 P2 88.09(15) yes
C9 C2 P4 110.6(2) yes
P1 C2 P4 114.46(18) yes
P2 C2 P4 109.96(17) yes
C13 C3 C4 136.9(3) yes
C13 C3 P4 128.1(3) yes
C4 C3 P4 65.94(19) yes
C13 C3 P3 127.0(3) yes
C4 C3 P3 64.87(19) yes
P4 C3 P3 104.66(19) yes
C17 C4 C3 139.7(3) yes
C17 C4 P3 126.6(3) yes
C3 C4 P3 65.95(19) yes
C17 C4 P4 128.3(3) yes
C3 C4 P4 64.59(19) yes
P3 C4 P4 104.50(18) yes
C7 C5 C6 109.2(4) yes
C7 C5 C8 109.3(3) no
C6 C5 C8 109.7(4) no
C7 C5 C1 112.8(3) no
C6 C5 C1 108.5(3) no
C8 C5 C1 107.3(3) no
C5 C6 H6A 109.5 no
C5 C6 H6B 109.5 no
H6A C6 H6B 109.5 no
C5 C6 H6C 109.5 no
H6A C6 H6C 109.5 no
H6B C6 H6C 109.5 no
C5 C7 H7A 109.5 no
C5 C7 H7B 109.5 no
H7A C7 H7B 109.5 no
C5 C7 H7C 109.5 no
H7A C7 H7C 109.5 no
H7B C7 H7C 109.5 no
C5 C8 H8A 109.5 no
C5 C8 H8B 109.5 no
H8A C8 H8B 109.5 no
C5 C8 H8C 109.5 no
H8A C8 H8C 109.5 no
H8B C8 H8C 109.5 no
C10 C9 C11 108.2(3) no
C10 C9 C12 108.7(3) no
C11 C9 C12 109.7(3) no
C10 C9 C2 111.4(3) no
C11 C9 C2 109.0(3) no
C12 C9 C2 109.8(3) no
C9 C10 H10A 109.5 no
C9 C10 H10B 109.5 no
H10A C10 H10B 109.5 no
C9 C10 H10C 109.5 no
H10A C10 H10C 109.5 no
H10B C10 H10C 109.5 no
C9 C11 H11A 109.5 no
C9 C11 H11B 109.5 no
H11A C11 H11B 109.5 no
C9 C11 H11C 109.5 no
H11A C11 H11C 109.5 no
H11B C11 H11C 109.5 no
C9 C12 H12A 109.5 no
C9 C12 H12B 109.5 no
H12A C12 H12B 109.5 no
C9 C12 H12C 109.5 no
H12A C12 H12C 109.5 no
H12B C12 H12C 109.5 no
C14 C13 C16 109.4(4) no
C14 C13 C15 109.8(4) no
C16 C13 C15 107.0(4) no
C14 C13 C3 111.1(4) no
C16 C13 C3 111.2(3) no
C15 C13 C3 108.2(3) no
C13 C14 H14A 109.5 no
C13 C14 H14B 109.5 no
H14A C14 H14B 109.5 no
C13 C14 H14C 109.5 no
H14A C14 H14C 109.5 no
H14B C14 H14C 109.5 no
C13 C15 H15A 109.5 no
C13 C15 H15B 109.5 no
H15A C15 H15B 109.5 no
C13 C15 H15C 109.5 no
H15A C15 H15C 109.5 no
H15B C15 H15C 109.5 no
C13 C16 H16A 109.5 no
C13 C16 H16B 109.5 no
H16A C16 H16B 109.5 no
C13 C16 H16C 109.5 no
H16A C16 H16C 109.5 no
H16B C16 H16C 109.5 no
C19 C17 C20 108.1(4) no
C19 C17 C4 107.4(3) no
C20 C17 C4 110.9(3) no
C19 C17 C18 108.8(4) no
C20 C17 C18 110.4(4) no
C4 C17 C18 111.1(3) no
C17 C18 H18A 109.5 no
C17 C18 H18B 109.5 no
H18A C18 H18B 109.5 no
C17 C18 H18C 109.5 no
H18A C18 H18C 109.5 no
H18B C18 H18C 109.5 no
C17 C19 H19A 109.5 no
C17 C19 H19B 109.5 no
H19A C19 H19B 109.5 no
C17 C19 H19C 109.5 no
H19A C19 H19C 109.5 no
H19B C19 H19C 109.5 no
C17 C20 H20A 109.5 no
C17 C20 H20B 109.5 no
H20A C20 H20B 109.5 no
C17 C20 H20C 109.5 no
H20A C20 H20C 109.5 no
H20B C20 H20C 109.5 no

loop_
_geom_bond_atom_site_label_1
_geom_bond_atom_site_label_2
_geom_bond_site_symmetry_2
_geom_bond_distance
_geom_bond_publ_flag
I1 Ga1 . 2.5305(7) yes
I2 Ga1 . 2.5050(7) yes
I3 Ga1 . 2.5152(7) yes
Ga1 O1 . 1.903(3) yes
P1 O1 . 1.523(3) yes
P1 C1 . 1.795(4) yes
P1 C2 . 1.819(4) yes
P1 H21 . 1.33(2) yes
P2 C2 . 1.899(3) yes
P2 C1 . 1.911(4) yes
P2 P3 . 2.2171(14) yes
P3 C4 . 1.835(4) yes
P3 C3 . 1.851(4) yes
P4 C3 . 1.823(4) yes
P4 C4 . 1.842(4) yes
P4 C2 . 1.895(4) yes
C1 C5 . 1.545(5) no
C1 H1 . 1.0000 no
C2 C9 . 1.575(5) yes
C3 C13 . 1.531(5) yes
C3 C4 . 1.534(5) yes
C4 C17 . 1.530(5) no
C5 C7 . 1.520(6) no
C5 C6 . 1.529(6) no
C5 C8 . 1.541(6) no
C6 H6A . 0.9800 no
C6 H6B . 0.9800 no
C6 H6C . 0.9800 no
C7 H7A . 0.9800 no
C7 H7B . 0.9800 no
C7 H7C . 0.9800 no
C8 H8A . 0.9800 no
C8 H8B . 0.9800 no
C8 H8C . 0.9800 no
C9 C10 . 1.525(5) no
C9 C11 . 1.526(6) no
C9 C12 . 1.550(5) no
C10 H10A . 0.9800 no
C10 H10B . 0.9800 no
C10 H10C . 0.9800 no
C11 H11A . 0.9800 no
C11 H11B . 0.9800 no
C11 H11C . 0.9800 no
C12 H12A . 0.9800 no
C12 H12B . 0.9800 no
C12 H12C . 0.9800 no
C13 C14 . 1.512(7) no
C13 C16 . 1.535(6) no
C13 C15 . 1.526(6) no
C14 H14A . 0.9800 no
C14 H14B . 0.9800 no
C14 H14C . 0.9800 no
C15 H15A . 0.9800 no
C15 H15B . 0.9800 no
C15 H15C . 0.9800 no
C16 H16A . 0.9800 no
C16 H16B . 0.9800 no
C16 H16C . 0.9800 no
C17 C19 . 1.526(7) no
C17 C20 . 1.529(5) no
C17 C18 . 1.522(6) no
C18 H18A . 0.9800 no
C18 H18B . 0.9800 no
C18 H18C . 0.9800 no
C19 H19A . 0.9800 no
C19 H19B . 0.9800 no
C19 H19C . 0.9800 no
C20 H20A . 0.9800 no
C20 H20B . 0.9800 no
C20 H20C . 0.9800 no

loop_
_geom_torsion_atom_site_label_1
_geom_torsion_atom_site_label_2
_geom_torsion_atom_site_label_3
_geom_torsion_atom_site_label_4
_geom_torsion
_geom_torsion_publ_flag
C2 P2 P3 C4 43.55(16) no
C1 P2 P3 C4 132.50(16) no
C2 P2 P3 C3 -5.44(17) no
C1 P2 P3 C3 83.51(17) no
C1 P1 O1 Ga1 -135.4(2) no
C2 P1 O1 Ga1 113.4(2) no
I2 Ga1 O1 P1 -160.3(2) no
I3 Ga1 O1 P1 77.9(2) no
I1 Ga1 O1 P1 -41.0(2) no
O1 P1 C1 C5 87.8(3) no
C2 P1 C1 C5 -146.0(3) no
O1 P1 C1 P2 -141.31(15) no
C2 P1 C1 P2 -15.14(15) no
C2 P2 C1 C5 145.8(3) no
P3 P2 C1 C5 50.1(3) no
C2 P2 C1 P1 14.50(15) no
P3 P2 C1 P1 -81.22(13) no
O1 P1 C2 C9 22.2(3) no
C1 P1 C2 C9 -101.7(3) no
O1 P1 C2 P2 139.15(14) no
C1 P1 C2 P2 15.24(16) no
O1 P1 C2 P4 -109.7(2) no
C1 P1 C2 P4 126.35(19) no
C1 P2 C2 C9 104.9(3) no
P3 P2 C2 C9 -145.2(2) no
C1 P2 C2 P1 -14.30(15) no
P3 P2 C2 P1 95.61(11) no
C1 P2 C2 P4 -129.69(19) no
P3 P2 C2 P4 -19.78(17) no
C3 P4 C2 C9 168.3(2) no
C4 P4 C2 C9 117.1(2) no
C3 P4 C2 P1 -56.7(2) no
C4 P4 C2 P1 -107.9(2) no
C3 P4 C2 P2 40.6(2) no
C4 P4 C2 P2 -10.7(2) no
C4 P4 C3 C13 -131.7(4) no
C2 P4 C3 C13 132.6(3) no
C2 P4 C3 C4 -95.7(2) no
C4 P4 C3 P3 53.31(19) no
C2 P4 C3 P3 -42.4(2) no
C4 P3 C3 C13 131.0(4) no
P2 P3 C3 C13 -145.9(3) no
P2 P3 C3 C4 83.08(18) no
C4 P3 C3 P4 -53.98(19) no
P2 P3 C3 P4 29.10(19) no
C13 C3 C4 C17 0.8(8) no
P4 C3 C4 C17 -120.0(5) no
P3 C3 C4 C17 119.0(5) no
C13 C3 C4 P3 -118.1(4) no
P4 C3 C4 P3 121.03(16) no
C13 C3 C4 P4 120.8(4) no
P3 C3 C4 P4 -121.03(16) no
C3 P3 C4 C17 -135.1(4) no
P2 P3 C4 C17 118.2(3) no
P2 P3 C4 C3 -106.68(18) no
C3 P3 C4 P4 53.08(19) no
P2 P3 C4 P4 -53.60(16) no
C3 P4 C4 C17 134.5(4) no
C2 P4 C4 C17 -127.5(3) no
C2 P4 C4 C3 98.1(2) no
C3 P4 C4 P3 -53.9(2) no
C2 P4 C4 P3 44.1(2) no
P1 C1 C5 C7 38.7(4) no
P2 C1 C5 C7 -75.9(4) no
P1 C1 C5 C6 -82.5(4) no
P2 C1 C5 C6 162.9(3) no
P1 C1 C5 C8 159.1(3) no
P2 C1 C5 C8 44.5(4) no
P1 C2 C9 C10 47.7(4) no
P2 C2 C9 C10 -53.6(4) no
P4 C2 C9 C10 -178.7(3) no
P1 C2 C9 C11 167.0(3) no
P2 C2 C9 C11 65.8(4) no
P4 C2 C9 C11 -59.3(3) no
P1 C2 C9 C12 -72.7(3) no
P2 C2 C9 C12 -174.0(3) no
P4 C2 C9 C12 60.9(3) no
C4 C3 C13 C14 -57.7(6) no
P4 C3 C13 C14 36.9(5) no
P3 C3 C13 C14 -149.2(4) no
C4 C3 C13 C16 64.5(6) no
P4 C3 C13 C16 159.0(3) no
P3 C3 C13 C16 -27.1(5) no
C4 C3 C13 C15 -178.3(4) no
P4 C3 C13 C15 -83.8(4) no
P3 C3 C13 C15 90.2(4) no
C3 C4 C17 C19 -175.0(4) no
P3 C4 C17 C19 -79.7(4) no
P4 C4 C17 C19 90.1(4) no
C3 C4 C17 C20 -57.1(6) no
P3 C4 C17 C20 38.2(5) no
P4 C4 C17 C20 -152.0(3) no
C3 C4 C17 C18 66.1(6) no
P3 C4 C17 C18 161.4(4) no
P4 C4 C17 C18 -28.8(5) no
